data_7229538
loop_
_publ_author_name
'Sun, Xiao-Fen'
'Wang, Zhongxia'
'Liao, Wei-Qiang'
'Li, Peng-Fei'
'Gao, Jixing'
'Huang, Yi-Yang'
'Chen, Hai-Peng'
'Ye, Heng-Yun'
'Zhang, Yi'

_publ_section_title
;
 Modulating molecular structures and dielectric transitions in
 organic--inorganic hybrid crystals
;
_journal_issue 82
_journal_name_full 'RSC Advances'
_journal_page_first 52024
_journal_paper_doi 10.1039/C7RA10616E
_journal_volume 7
_journal_year 2017
_chemical_formula_moiety 'Br3 Cd, 3(C5 H12 N), Br4 Cd'
_chemical_formula_sum 'C15 H36 Br7 Cd2 N3'
_chemical_formula_weight 1042.59
_space_group_crystal_system trigonal
_space_group_IT_number 147
_space_group_name_Hall '-P 3'
_space_group_name_H-M_alt 'P -3'
_symmetry_space_group_name_Hall '-P 3'
_symmetry_space_group_name_H-M 'P -3'
_atom_sites_solution_hydrogens geom
_audit_creation_method SHELXL-2014/7
_audit_update_record
;
2017-02-28 deposited with the CCDC.
2017-11-08 downloaded from the CCDC.
;
_cell_angle_alpha 90
_cell_angle_beta 90
_cell_angle_gamma 120
_cell_formula_units_Z 2
_cell_length_a 15.553(12)
_cell_length_b 15.553(12)
_cell_length_c 7.117(8)
_cell_measurement_reflns_used 2323
_cell_measurement_temperature 343(2)
_cell_measurement_theta_max 24.996
_cell_measurement_theta_min 3.025
_cell_volume 1491(2)
_computing_structure_refinement 'SHELXL-2014/7 (Sheldrick, 2014)'
_diffrn_ambient_temperature 343(2)
_diffrn_measured_fraction_theta_full 0.997
_diffrn_measured_fraction_theta_max 0.997
_diffrn_measurement_device_type 'Rigaku, SCXmini'
_diffrn_measurement_method '\w scans'
_diffrn_radiation_type MoK\a
_diffrn_radiation_wavelength 0.71073
_diffrn_reflns_av_R_equivalents 0.0719
_diffrn_reflns_av_unetI/netI 0.0514
_diffrn_reflns_Laue_measured_fraction_full 0.997
_diffrn_reflns_Laue_measured_fraction_max 0.997
_diffrn_reflns_limit_h_max 18
_diffrn_reflns_limit_h_min -18
_diffrn_reflns_limit_k_max 18
_diffrn_reflns_limit_k_min -16
_diffrn_reflns_limit_l_max 8
_diffrn_reflns_limit_l_min -8
_diffrn_reflns_number 9060
_diffrn_reflns_point_group_measured_fraction_full 0.997
_diffrn_reflns_point_group_measured_fraction_max 0.997
_diffrn_reflns_theta_full 24.996
_diffrn_reflns_theta_max 24.996
_diffrn_reflns_theta_min 3.025
_diffrn_source 'fine-focus sealed tube'
_exptl_absorpt_coefficient_mu 10.813
_exptl_absorpt_correction_type multi-scan
_exptl_absorpt_process_details 'CrystalClear (Rigaku Inc., 2008)'
_exptl_crystal_colour COLORLESS
_exptl_crystal_density_diffrn 2.322
_exptl_crystal_density_method 'not measured'
_exptl_crystal_description NEEDLE
_exptl_crystal_F_000 976
_exptl_crystal_size_max 0.3
_exptl_crystal_size_mid 0.18
_exptl_crystal_size_min 0.12
_exptl_transmission_factor_max 0.273
_exptl_transmission_factor_min 0.111
_refine_diff_density_max 1.815
_refine_diff_density_min -0.807
_refine_diff_density_rms 0.120
_refine_ls_extinction_coef 0.0255(8)
_refine_ls_extinction_expression Fc^*^=kFc[1+0.001xFc^2^\l^3^/sin(2\q)]^-1/4^
_refine_ls_extinction_method 'SHELXL-2014/7 (Sheldrick 2014'
_refine_ls_goodness_of_fit_ref 1.006
_refine_ls_hydrogen_treatment constr
_refine_ls_matrix_type full
_refine_ls_number_parameters 86
_refine_ls_number_reflns 1756
_refine_ls_number_restraints 0
_refine_ls_restrained_S_all 1.006
_refine_ls_R_factor_all 0.0371
_refine_ls_R_factor_gt 0.0338
_refine_ls_shift/su_max 0.000
_refine_ls_shift/su_mean 0.000
_refine_ls_structure_factor_coef Fsqd
_refine_ls_weighting_details 'w=1/[\s^2^(Fo^2^)+(0.0299P)^2^] where P=(Fo^2^+2Fc^2^)/3'
_refine_ls_weighting_scheme calc
_refine_ls_wR_factor_gt 0.0695
_refine_ls_wR_factor_ref 0.0709
_reflns_Friedel_coverage 0.000
_reflns_number_gt 1631
_reflns_number_total 1756
_reflns_threshold_expression 'I > 2\s(I)'
_cod_data_source_file c7ra10616e2.cif
_cod_data_source_block s1_CCDC1
_cod_depositor_comments
;
The following automatic conversions were performed:

'_exptl_absorpt_correction_type' value 'Multi-scan' changed to
'multi-scan' according to
/home/data/users/saulius/crontab/automatic-downloads/rss-feeds/RSC/lib/dictionaries/cif_core.dic
dictionary named 'cif_core.dic' version 2.4.2 from 2011-04-26.

Automatic conversion script
Id: cif_fix_values 4973 2017-02-22 13:04:09Z antanas 
;
_cod_original_cell_volume 1491(3)
_cod_database_code 7229538
_shelx_shelxl_version_number 2014/7
_shelx_space_group_comment
;
The symmetry employed for this shelxl refinement is uniquely defined
by the following loop, which should always be used as a source of
symmetry information in preference to the above space-group names.
They are only intended as comments.
;

loop_
_space_group_symop_operation_xyz
'x, y, z'
'-y, x-y, z'
'-x+y, -x, z'
'-x, -y, -z'
'y, -x+y, -z'
'x-y, x, -z'

loop_
_atom_site_label
_atom_site_type_symbol
_atom_site_fract_x
_atom_site_fract_y
_atom_site_fract_z
_atom_site_U_iso_or_equiv
_atom_site_adp_type
_atom_site_occupancy
_atom_site_site_symmetry_order
_atom_site_calc_flag
_atom_site_refinement_flags_posn
_atom_site_refinement_flags_adp
_atom_site_refinement_flags_occupancy
Cd1 Cd 0.0000 1.0000 1.0000 0.0342(3) Uani 1 6 d S T P
Cd2 Cd 0.0000 1.0000 0.5000 0.0344(3) Uani 1 6 d S T P
Cd3 Cd 0.3333 0.6667 0.68247(13) 0.0429(3) Uani 1 3 d S T P
Br4 Br 0.10825(4) 0.95069(5) 0.75008(10) 0.0394(2) Uani 1 1 d . . .
Br5 Br 0.3333 0.6667 0.29802(18) 0.0412(3) Uani 1 3 d S T P
Br6 Br 0.43324(6) 0.85191(5) 0.76144(13) 0.0588(3) Uani 1 1 d . . .
C4 C 0.8124(7) 0.1876(6) 0.5833(10) 0.060(2) Uani 1 1 d . . .
H4A H 0.8720 0.1845 0.5570 0.071 Uiso 1 1 calc R U .
H4B H 0.7947 0.2118 0.4727 0.071 Uiso 1 1 calc R U .
C2 C 0.7301(7) 0.0877(7) 0.8581(14) 0.076(3) Uani 1 1 d . . .
H2A H 0.6666 0.0744 0.9084 0.092 Uiso 1 1 calc R U .
H2B H 0.7443 0.0375 0.9047 0.092 Uiso 1 1 calc R U .
C1 C 0.8092(7) 0.1876(6) 0.9140(11) 0.058(2) Uani 1 1 d . . .
H1A H 0.8692 0.1867 0.9475 0.070 Uiso 1 1 calc R U .
H1B H 0.7884 0.2115 1.0207 0.070 Uiso 1 1 calc R U .
C3 C 0.7276(7) 0.0868(7) 0.6436(15) 0.076(3) Uani 1 1 d . . .
H3A H 0.7371 0.0339 0.5948 0.092 Uiso 1 1 calc R U .
H3B H 0.6646 0.0773 0.5983 0.092 Uiso 1 1 calc R U .
N1 N 0.8266(4) 0.2513(4) 0.7483(8) 0.0495(14) Uani 1 1 d . . .
H1 H 0.7732 0.2674 0.7456 0.059 Uiso 1 1 calc R U .
C6 C 0.9215(5) 0.3466(5) 0.7482(14) 0.063(2) Uani 1 1 d . . .
H6A H 0.9758 0.3337 0.7545 0.095 Uiso 1 1 calc R U .
H6B H 0.9238 0.3853 0.8551 0.095 Uiso 1 1 calc R U .
H6C H 0.9266 0.3824 0.6351 0.095 Uiso 1 1 calc R U .

loop_
_atom_site_aniso_label
_atom_site_aniso_U_11
_atom_site_aniso_U_22
_atom_site_aniso_U_33
_atom_site_aniso_U_23
_atom_site_aniso_U_13
_atom_site_aniso_U_12
Cd1 0.0413(4) 0.0413(4) 0.0199(6) 0.000 0.000 0.0207(2)
Cd2 0.0413(4) 0.0413(4) 0.0206(6) 0.000 0.000 0.0206(2)
Cd3 0.0362(3) 0.0362(3) 0.0565(6) 0.000 0.000 0.01808(16)
Br4 0.0448(4) 0.0528(4) 0.0310(4) -0.0003(3) -0.0003(3) 0.0320(3)
Br5 0.0362(4) 0.0362(4) 0.0512(8) 0.000 0.000 0.01810(19)
Br6 0.0634(5) 0.0380(4) 0.0703(6) -0.0099(4) -0.0086(5) 0.0217(3)
C4 0.084(7) 0.062(5) 0.040(4) -0.008(4) -0.006(4) 0.042(5)
C2 0.082(7) 0.059(6) 0.076(8) 0.012(5) 0.010(5) 0.026(5)
C1 0.077(6) 0.051(5) 0.041(4) 0.006(4) 0.009(4) 0.027(5)
C3 0.071(6) 0.058(6) 0.094(8) -0.017(5) -0.013(5) 0.028(5)
N1 0.050(3) 0.046(3) 0.050(4) -0.002(3) 0.000(3) 0.022(3)
C6 0.047(4) 0.055(4) 0.070(6) 0.003(5) 0.008(5) 0.013(4)

loop_
_atom_type_symbol
_atom_type_description
_atom_type_scat_dispersion_real
_atom_type_scat_dispersion_imag
_atom_type_scat_source
C C 0.0033 0.0016 'International Tables Vol C Tables 4.2.6.8 and 6.1.1.4'
H H 0.0000 0.0000 'International Tables Vol C Tables 4.2.6.8 and 6.1.1.4'
N N 0.0061 0.0033 'International Tables Vol C Tables 4.2.6.8 and 6.1.1.4'
Br Br -0.2901 2.4595 'International Tables Vol C Tables 4.2.6.8 and 6.1.1.4'
Cd Cd -0.8075 1.2024 'International Tables Vol C Tables 4.2.6.8 and 6.1.1.4'

loop_
_geom_angle_atom_site_label_1
_geom_angle_atom_site_label_2
_geom_angle_atom_site_label_3
_geom_angle
_geom_angle_site_symmetry_1
_geom_angle_site_symmetry_3
Br4 Cd1 Br4 95.88(6) . 6_667
Br4 Cd1 Br4 84.12(6) . 3_465
Br4 Cd1 Br4 180.0 6_667 3_465
Br4 Cd1 Br4 180.000(19) . 4_577
Br4 Cd1 Br4 84.12(6) 6_667 4_577
Br4 Cd1 Br4 95.88(6) 3_465 4_577
Br4 Cd1 Br4 95.88(6) . 5_457
Br4 Cd1 Br4 84.12(6) 6_667 5_457
Br4 Cd1 Br4 95.88(6) 3_465 5_457
Br4 Cd1 Br4 84.12(6) 4_577 5_457
Br4 Cd1 Br4 84.12(6) . 2_675
Br4 Cd1 Br4 95.88(6) 6_667 2_675
Br4 Cd1 Br4 84.12(6) 3_465 2_675
Br4 Cd1 Br4 95.88(6) 4_577 2_675
Br4 Cd1 Br4 180.000(19) 5_457 2_675
Br4 Cd2 Br4 95.91(6) . 5_456
Br4 Cd2 Br4 84.09(6) . 2_675
Br4 Cd2 Br4 180.000(19) 5_456 2_675
Br4 Cd2 Br4 180.000(19) . 4_576
Br4 Cd2 Br4 84.09(6) 5_456 4_576
Br4 Cd2 Br4 95.91(6) 2_675 4_576
Br4 Cd2 Br4 95.91(6) . 6_666
Br4 Cd2 Br4 84.09(6) 5_456 6_666
Br4 Cd2 Br4 95.91(6) 2_675 6_666
Br4 Cd2 Br4 84.09(6) 4_576 6_666
Br4 Cd2 Br4 84.09(6) . 3_465
Br4 Cd2 Br4 95.91(6) 5_456 3_465
Br4 Cd2 Br4 84.09(6) 2_675 3_465
Br4 Cd2 Br4 95.91(6) 4_576 3_465
Br4 Cd2 Br4 180.00(3) 6_666 3_465
Br6 Cd3 Br6 115.32(2) . 2_665
Br6 Cd3 Br6 115.32(2) . 3_565
Br6 Cd3 Br6 115.32(2) 2_665 3_565
Br6 Cd3 Br5 102.68(3) . .
Br6 Cd3 Br5 102.68(3) 2_665 .
Br6 Cd3 Br5 102.68(3) 3_565 .
Cd1 Br4 Cd2 78.67(8) . .
N1 C4 C3 103.2(7) . .
N1 C4 H4A 111.1 . .
C3 C4 H4A 111.1 . .
N1 C4 H4B 111.1 . .
C3 C4 H4B 111.1 . .
H4A C4 H4B 109.1 . .
C1 C2 C3 106.4(8) . .
C1 C2 H2A 110.4 . .
C3 C2 H2A 110.4 . .
C1 C2 H2B 110.4 . .
C3 C2 H2B 110.4 . .
H2A C2 H2B 108.6 . .
C2 C1 N1 105.6(7) . .
C2 C1 H1A 110.6 . .
N1 C1 H1A 110.6 . .
C2 C1 H1B 110.6 . .
N1 C1 H1B 110.6 . .
H1A C1 H1B 108.8 . .
C4 C3 C2 105.6(8) . .
C4 C3 H3A 110.6 . .
C2 C3 H3A 110.6 . .
C4 C3 H3B 110.6 . .
C2 C3 H3B 110.6 . .
H3A C3 H3B 108.8 . .
C1 N1 C6 115.4(6) . .
C1 N1 C4 105.6(5) . .
C6 N1 C4 114.2(6) . .
C1 N1 H1 107.1 . .
C6 N1 H1 107.1 . .
C4 N1 H1 107.1 . .
N1 C6 H6A 109.5 . .
N1 C6 H6B 109.5 . .
H6A C6 H6B 109.5 . .
N1 C6 H6C 109.5 . .
H6A C6 H6C 109.5 . .
H6B C6 H6C 109.5 . .

loop_
_geom_bond_atom_site_label_1
_geom_bond_atom_site_label_2
_geom_bond_distance
_geom_bond_site_symmetry_2
Cd1 Br4 2.8067(19) .
Cd1 Br4 2.8067(19) 6_667
Cd1 Br4 2.8067(19) 3_465
Cd1 Br4 2.8067(19) 4_577
Cd1 Br4 2.8067(19) 5_457
Cd1 Br4 2.8067(19) 2_675
Cd2 Br4 2.8075(19) .
Cd2 Br4 2.8075(19) 5_456
Cd2 Br4 2.8075(19) 2_675
Cd2 Br4 2.8075(19) 4_576
Cd2 Br4 2.8075(19) 6_666
Cd2 Br4 2.8075(19) 3_465
Cd3 Br6 2.560(2) .
Cd3 Br6 2.560(2) 2_665
Cd3 Br6 2.560(2) 3_565
Cd3 Br5 2.736(3) .
C4 N1 1.480(9) .
C4 C3 1.521(12) .
C4 H4A 0.9700 .
C4 H4B 0.9700 .
C2 C1 1.475(11) .
C2 C3 1.527(13) .
C2 H2A 0.9700 .
C2 H2B 0.9700 .
C1 N1 1.475(9) .
C1 H1A 0.9700 .
C1 H1B 0.9700 .
C3 H3A 0.9700 .
C3 H3B 0.9700 .
N1 C6 1.479(8) .
N1 H1 0.9800 .
C6 H6A 0.9600 .
C6 H6B 0.9600 .
C6 H6C 0.9600 .

loop_
_geom_hbond_atom_site_label_D
_geom_hbond_atom_site_label_H
_geom_hbond_atom_site_label_A
_geom_hbond_distance_DH
_geom_hbond_distance_HA
_geom_hbond_distance_DA
_geom_hbond_angle_DHA
_geom_hbond_site_symmetry_A
C6 H6B Br6 0.96 3.09 3.978(10) 154.4 5_557
N1 H1 Br5 0.98 2.36 3.331(6) 168.6 4_666
C6 H6B Br6 0.96 3.09 3.978(10) 154.4 5_557
N1 H1 Br5 0.98 2.36 3.331(6) 168.6 4_666
C6 H6B Br6 0.96 3.09 3.978(10) 154.4 5_557
C6 H6B Br6 0.96 3.09 3.978(10) 154.4 5_557
N1 H1 Br5 0.98 2.36 3.331(6) 168.6 4_666
C6 H6B Br6 0.96 3.09 3.978(10) 154.4 5_557
N1 H1 Br5 0.98 2.36 3.331(6) 168.6 4_666
C6 H6B Br6 0.96 3.09 3.978(10) 154.4 5_557

loop_
_geom_torsion_atom_site_label_1
_geom_torsion_atom_site_label_2
_geom_torsion_atom_site_label_3
_geom_torsion_atom_site_label_4
_geom_torsion
C3 C2 C1 N1 19.1(10)
N1 C4 C3 C2 -24.3(9)
C1 C2 C3 C4 3.4(11)
C2 C1 N1 C6 -162.4(7)
C2 C1 N1 C4 -35.3(8)
C3 C4 N1 C1 36.7(8)
C3 C4 N1 C6 164.5(7)
